data_7051963
loop_
_publ_author_name
'Basharat, Siama'
'Knapp, Caroline E.'
'Carmalt, Claire J.'
'Barnett, Sarah A.'
'Tocher, Derek A.'

_publ_section_title
;
 Synthesis and structures of gallium alkoxides
;
_journal_issue 9
_journal_name_full 'New Journal of Chemistry'
_journal_page_first 1513
_journal_paper_doi 10.1039/b801579a
_journal_volume 32
_journal_year 2008
_chemical_formula_moiety 'C8 H20 Cl Ga N2 O2'
_chemical_formula_sum 'C8 H20 Cl Ga N2 O2'
_chemical_formula_weight 281.43
_space_group_IT_number 33
_symmetry_cell_setting orthorhombic
_symmetry_space_group_name_Hall 'P 2c -2n'
_symmetry_space_group_name_H-M 'P n a 21'
_atom_sites_solution_hydrogens geom
_atom_sites_solution_primary direct
_atom_sites_solution_secondary 'difference Fourier synthesis'
_audit_creation_method SHELXL-97
_cell_angle_alpha 90.00
_cell_angle_beta 90.00
_cell_angle_gamma 90.00
_cell_formula_units_Z 4
_cell_length_a 9.3818(8)
_cell_length_b 12.2919(10)
_cell_length_c 10.7257(9)
_cell_measurement_reflns_used 5075
_cell_measurement_temperature 150(2)
_cell_measurement_theta_max 28.260
_cell_measurement_theta_min 2.520
_cell_volume 1236.89(18)
_computing_cell_refinement 'Bruker SAINT'
_computing_data_collection 'Bruker SMART'
_computing_data_reduction 'Bruker SAINT'
_computing_molecular_graphics 'Bruker SHELXTL'
_computing_publication_material 'Bruker SHELXTL and local programs'
_computing_structure_refinement 'SHELXL-97 (Sheldrick, 1997)'
_computing_structure_solution 'SHELXS-97 (Sheldrick, 1997)'
_diffrn_ambient_temperature 150(2)
_diffrn_measured_fraction_theta_full 1.000
_diffrn_measured_fraction_theta_max 0.985
_diffrn_measurement_device_type 'Bruker SMART APEX diffractometer'
_diffrn_measurement_method '\w rotation with narrow frames'
_diffrn_radiation_monochromator graphite
_diffrn_radiation_source 'fine-focus sealed tube'
_diffrn_radiation_type MoK\a
_diffrn_radiation_wavelength 0.71073
_diffrn_reflns_av_R_equivalents 0.0220
_diffrn_reflns_av_sigmaI/netI 0.0265
_diffrn_reflns_limit_h_max 12
_diffrn_reflns_limit_h_min -12
_diffrn_reflns_limit_k_max 16
_diffrn_reflns_limit_k_min -15
_diffrn_reflns_limit_l_max 14
_diffrn_reflns_limit_l_min -14
_diffrn_reflns_number 10360
_diffrn_reflns_theta_full 26.00
_diffrn_reflns_theta_max 28.26
_diffrn_reflns_theta_min 2.52
_diffrn_standards_decay_% 0
_diffrn_standards_number 0
_exptl_absorpt_coefficient_mu 2.421
_exptl_absorpt_correction_T_max 1.0000
_exptl_absorpt_correction_T_min 0.8189
_exptl_absorpt_correction_type multi-scan
_exptl_absorpt_process_details 'SADABS v2.03'
_exptl_crystal_colour Colourless
_exptl_crystal_density_diffrn 1.511
_exptl_crystal_density_method 'not measured'
_exptl_crystal_description Block
_exptl_crystal_F_000 584
_exptl_crystal_size_max 0.34
_exptl_crystal_size_mid 0.29
_exptl_crystal_size_min 0.29
_refine_diff_density_max 0.718
_refine_diff_density_min -0.296
_refine_diff_density_rms 0.069
_refine_ls_abs_structure_details 'Flack H D (1983), Acta Cryst. A39, 876-881'
_refine_ls_abs_structure_Flack 0.332(13)
_refine_ls_extinction_method none
_refine_ls_goodness_of_fit_ref 1.115
_refine_ls_hydrogen_treatment 'riding model'
_refine_ls_matrix_type full
_refine_ls_number_parameters 165
_refine_ls_number_reflns 2945
_refine_ls_number_restraints 27
_refine_ls_restrained_S_all 1.112
_refine_ls_R_factor_all 0.0292
_refine_ls_R_factor_gt 0.0273
_refine_ls_shift/su_max 0.001
_refine_ls_shift/su_mean 0.000
_refine_ls_structure_factor_coef Fsqd
_refine_ls_weighting_details 'calc w=1/[\s^2^(Fo^2^)+(0.0279P)^2^+0.5385P] where P=(Fo^2^+2Fc^2^)/3'
_refine_ls_weighting_scheme calc
_refine_ls_wR_factor_gt 0.0628
_refine_ls_wR_factor_ref 0.0637
_reflns_number_gt 2812
_reflns_number_total 2945
_reflns_threshold_expression I>2\s(I)
_cod_data_source_file b801579a.txt
_cod_data_source_block STR0498
_cod_depositor_comments
;
The following automatic conversions were performed:
'_symmetry_cell_setting' value 'Orthorhombic' changed to 'orthorhombic'
according to '/home/saulius/struct/CIF-dictionaries/cif_core.dic'
dictionary named 'cif_core.dic' version 2.4.1 from 2010-06-29.

Automatic conversion script
Id: cif_fix_enum 1527 2010-12-29 10:47:43Z saulius 

The following automatic conversions were performed:

'_atom_sites_solution_primary' value 'direct methods' was changed to
'direct'.

'_atom_sites_solution_hydrogens' value 'geometrically placed' was
changed to 'geom'.

Automatic conversion script
Id: cif_fix_values 6452 2018-10-05 10:23:21Z andrius 
;
_cod_original_sg_symbol_H-M Pna21
_cod_database_code 7051963

loop_
_symmetry_equiv_pos_as_xyz
'x, y, z'
'-x, -y, z+1/2'
'x+1/2, -y+1/2, z'
'-x+1/2, y+1/2, z+1/2'

loop_
_atom_site_label
_atom_site_type_symbol
_atom_site_fract_x
_atom_site_fract_y
_atom_site_fract_z
_atom_site_U_iso_or_equiv
_atom_site_adp_type
_atom_site_occupancy
_atom_site_symmetry_multiplicity
_atom_site_calc_flag
_atom_site_refinement_flags
_atom_site_disorder_assembly
_atom_site_disorder_group
Ga1 Ga 0.67682(2) 0.484909(17) 0.42818(4) 0.02351(8) Uani 1 1 d . . .
Cl1 Cl 0.76723(8) 0.41660(7) 0.25108(7) 0.03539(16) Uani 1 1 d . A .
O1 O 0.5282(2) 0.58057(17) 0.4047(3) 0.0338(6) Uani 0.821(2) 1 d PD A 1
C1 C 0.3901(4) 0.5350(3) 0.3902(4) 0.0371(8) Uani 0.821(2) 1 d PD A 1
H1A H 0.3406 0.5707 0.3197 0.044 Uiso 0.821(2) 1 calc PR A 1
H1B H 0.3334 0.5477 0.4667 0.044 Uiso 0.821(2) 1 calc PR A 1
C2 C 0.4020(4) 0.4135(3) 0.3656(4) 0.0334(7) Uani 0.821(2) 1 d PD A 1
H2A H 0.3084 0.3782 0.3789 0.040 Uiso 0.821(2) 1 calc PR A 1
H2B H 0.4315 0.4007 0.2782 0.040 Uiso 0.821(2) 1 calc PR A 1
N1 N 0.5075(3) 0.3673(2) 0.4508(3) 0.0259(6) Uani 0.821(2) 1 d PD A 1
C3 C 0.5444(4) 0.2548(3) 0.4134(6) 0.0460(10) Uani 0.821(2) 1 d PD A 1
H3A H 0.4619 0.2072 0.4268 0.069 Uiso 0.821(2) 1 calc PR A 1
H3B H 0.6247 0.2289 0.4638 0.069 Uiso 0.821(2) 1 calc PR A 1
H3C H 0.5709 0.2537 0.3251 0.069 Uiso 0.821(2) 1 calc PR A 1
C4 C 0.4561(4) 0.3656(3) 0.5786(4) 0.0407(9) Uani 0.821(2) 1 d PD A 1
H4A H 0.3794 0.3118 0.5863 0.061 Uiso 0.821(2) 1 calc PR A 1
H4B H 0.4197 0.4377 0.6010 0.061 Uiso 0.821(2) 1 calc PR A 1
H4C H 0.5345 0.3460 0.6347 0.061 Uiso 0.821(2) 1 calc PR A 1
O11 O 0.7675(3) 0.4264(2) 0.5649(3) 0.0348(6) Uani 0.821(2) 1 d PD A 1
C11 C 0.8960(4) 0.4774(3) 0.5990(4) 0.0414(9) Uani 0.821(2) 1 d PD A 1
H11A H 0.9701 0.4214 0.6131 0.050 Uiso 0.821(2) 1 calc PR A 1
H11B H 0.8820 0.5176 0.6781 0.050 Uiso 0.821(2) 1 calc PR A 1
C12 C 0.9461(4) 0.5557(3) 0.4987(4) 0.0388(9) Uani 0.821(2) 1 d PD A 1
H12A H 1.0158 0.6075 0.5343 0.047 Uiso 0.821(2) 1 calc PR A 1
H12B H 0.9935 0.5149 0.4308 0.047 Uiso 0.821(2) 1 calc PR A 1
N11 N 0.8228(3) 0.6150(2) 0.4493(3) 0.0297(7) Uani 0.821(2) 1 d PD A 1
C13 C 0.8562(6) 0.6751(4) 0.3341(4) 0.0398(10) Uani 0.821(2) 1 d PD A 1
H13A H 0.9242 0.7333 0.3527 0.060 Uiso 0.821(2) 1 calc PR A 1
H13B H 0.7685 0.7067 0.3000 0.060 Uiso 0.821(2) 1 calc PR A 1
H13C H 0.8979 0.6252 0.2728 0.060 Uiso 0.821(2) 1 calc PR A 1
C14 C 0.7681(5) 0.6946(3) 0.5420(4) 0.0459(9) Uani 0.821(2) 1 d PD A 1
H14A H 0.8363 0.7544 0.5509 0.069 Uiso 0.821(2) 1 calc PR A 1
H14B H 0.7556 0.6584 0.6227 0.069 Uiso 0.821(2) 1 calc PR A 1
H14C H 0.6762 0.7234 0.5136 0.069 Uiso 0.821(2) 1 calc PR A 1
O1' O 0.7125(13) 0.4065(10) 0.5637(14) 0.0338(6) Uani 0.179(2) 1 d PD A 2
C1' C 0.6075(15) 0.3270(12) 0.5866(14) 0.0371(8) Uani 0.179(2) 1 d PD A 2
H1'A H 0.5470 0.3501 0.6574 0.044 Uiso 0.179(2) 1 calc PR A 2
H1'B H 0.6539 0.2574 0.6092 0.044 Uiso 0.179(2) 1 calc PR A 2
C2' C 0.5153(17) 0.3108(13) 0.4709(15) 0.0334(7) Uani 0.179(2) 1 d PD A 2
H2'A H 0.5668 0.2654 0.4093 0.040 Uiso 0.179(2) 1 calc PR A 2
H2'B H 0.4260 0.2729 0.4939 0.040 Uiso 0.179(2) 1 calc PR A 2
N1' N 0.4826(12) 0.4157(9) 0.4171(12) 0.0259(6) Uani 0.179(2) 1 d PD A 2
C3' C 0.424(2) 0.3976(14) 0.2937(17) 0.0460(10) Uani 0.179(2) 1 d PD A 2
H3'A H 0.3289 0.3645 0.3013 0.069 Uiso 0.179(2) 1 calc PR A 2
H3'B H 0.4863 0.3488 0.2467 0.069 Uiso 0.179(2) 1 calc PR A 2
H3'C H 0.4155 0.4672 0.2497 0.069 Uiso 0.179(2) 1 calc PR A 2
C4' C 0.3804(19) 0.4763(14) 0.4922(17) 0.0407(9) Uani 0.179(2) 1 d PD A 2
H4'A H 0.2862 0.4423 0.4851 0.061 Uiso 0.179(2) 1 calc PR A 2
H4'B H 0.3755 0.5515 0.4624 0.061 Uiso 0.179(2) 1 calc PR A 2
H4'C H 0.4108 0.4756 0.5796 0.061 Uiso 0.179(2) 1 calc PR A 2
O11' O 0.6069(12) 0.6224(9) 0.3811(10) 0.0348(6) Uani 0.179(2) 1 d PD A 2
C11' C 0.7034(15) 0.7130(13) 0.3715(18) 0.0414(9) Uani 0.179(2) 1 d PD A 2
H11C H 0.6886 0.7631 0.4426 0.050 Uiso 0.179(2) 1 calc PR A 2
H11D H 0.6845 0.7536 0.2935 0.050 Uiso 0.179(2) 1 calc PR A 2
C12' C 0.856(2) 0.672(2) 0.372(2) 0.0388(9) Uani 0.179(2) 1 d PD A 2
H12C H 0.8805 0.6433 0.2882 0.047 Uiso 0.179(2) 1 calc PR A 2
H12D H 0.9217 0.7321 0.3916 0.047 Uiso 0.179(2) 1 calc PR A 2
N11' N 0.8701(16) 0.5860(11) 0.4642(14) 0.0297(7) Uani 0.179(2) 1 d PD A 2
C13' C 1.0057(18) 0.5290(13) 0.4558(17) 0.0398(10) Uani 0.179(2) 1 d PD A 2
H13D H 1.0837 0.5802 0.4720 0.060 Uiso 0.179(2) 1 calc PR A 2
H13E H 1.0166 0.4982 0.3721 0.060 Uiso 0.179(2) 1 calc PR A 2
H13F H 1.0083 0.4704 0.5177 0.060 Uiso 0.179(2) 1 calc PR A 2
C14' C 0.856(2) 0.6336(15) 0.5920(15) 0.0459(9) Uani 0.179(2) 1 d PD A 2
H14D H 0.9398 0.6790 0.6099 0.069 Uiso 0.179(2) 1 calc PR A 2
H14E H 0.8504 0.5748 0.6536 0.069 Uiso 0.179(2) 1 calc PR A 2
H14F H 0.7699 0.6782 0.5964 0.069 Uiso 0.179(2) 1 calc PR A 2

loop_
_atom_site_aniso_label
_atom_site_aniso_U_11
_atom_site_aniso_U_22
_atom_site_aniso_U_33
_atom_site_aniso_U_23
_atom_site_aniso_U_13
_atom_site_aniso_U_12
Ga1 0.02244(12) 0.02193(12) 0.02617(13) -0.00453(19) -0.00423(14) 0.00014(9)
Cl1 0.0365(4) 0.0410(4) 0.0286(3) -0.0106(3) 0.0041(3) -0.0042(3)
O1 0.0249(11) 0.0242(10) 0.0523(18) 0.0015(10) -0.0030(11) 0.0005(8)
C1 0.0267(16) 0.0363(18) 0.048(2) 0.0064(14) -0.0059(13) 0.0037(14)
C2 0.0285(18) 0.0347(19) 0.0369(18) -0.0057(15) -0.0042(14) -0.0078(15)
N1 0.0264(12) 0.0199(14) 0.0313(18) 0.0003(11) -0.0049(10) -0.0048(11)
C3 0.0396(18) 0.0236(14) 0.075(3) -0.010(2) -0.009(2) -0.0043(13)
C4 0.033(2) 0.044(2) 0.046(2) 0.0091(16) 0.0004(16) -0.0046(15)
O11 0.0367(15) 0.0355(14) 0.0321(12) 0.0074(11) -0.0097(12) -0.0100(12)
C11 0.035(2) 0.045(2) 0.044(2) -0.0008(16) -0.0163(17) -0.0090(16)
C12 0.034(2) 0.042(2) 0.040(2) -0.0045(16) -0.0073(16) -0.0116(17)
N11 0.0343(17) 0.0256(14) 0.0291(18) -0.0072(13) 0.0002(13) -0.0054(11)
C13 0.047(2) 0.0323(19) 0.040(3) 0.001(2) -0.0002(19) -0.0134(17)
C14 0.054(3) 0.033(2) 0.050(2) -0.0204(17) 0.0036(19) -0.0084(18)
O1' 0.0249(11) 0.0242(10) 0.0523(18) 0.0015(10) -0.0030(11) 0.0005(8)
C1' 0.0267(16) 0.0363(18) 0.048(2) 0.0064(14) -0.0059(13) 0.0037(14)
C2' 0.0285(18) 0.0347(19) 0.0369(18) -0.0057(15) -0.0042(14) -0.0078(15)
N1' 0.0264(12) 0.0199(14) 0.0313(18) 0.0003(11) -0.0049(10) -0.0048(11)
C3' 0.0396(18) 0.0236(14) 0.075(3) -0.010(2) -0.009(2) -0.0043(13)
C4' 0.033(2) 0.044(2) 0.046(2) 0.0091(16) 0.0004(16) -0.0046(15)
O11' 0.0367(15) 0.0355(14) 0.0321(12) 0.0074(11) -0.0097(12) -0.0100(12)
C11' 0.035(2) 0.045(2) 0.044(2) -0.0008(16) -0.0163(17) -0.0090(16)
C12' 0.034(2) 0.042(2) 0.040(2) -0.0045(16) -0.0073(16) -0.0116(17)
N11' 0.0343(17) 0.0256(14) 0.0291(18) -0.0072(13) 0.0002(13) -0.0054(11)
C13' 0.047(2) 0.0323(19) 0.040(3) 0.001(2) -0.0002(19) -0.0134(17)
C14' 0.054(3) 0.033(2) 0.050(2) -0.0204(17) 0.0036(19) -0.0084(18)

loop_
_atom_type_symbol
_atom_type_description
_atom_type_scat_dispersion_real
_atom_type_scat_dispersion_imag
_atom_type_scat_source
C C 0.0033 0.0016 'International Tables Vol C Tables 4.2.6.8 and 6.1.1.4'
H H 0.0000 0.0000 'International Tables Vol C Tables 4.2.6.8 and 6.1.1.4'
N N 0.0061 0.0033 'International Tables Vol C Tables 4.2.6.8 and 6.1.1.4'
O O 0.0106 0.0060 'International Tables Vol C Tables 4.2.6.8 and 6.1.1.4'
Cl Cl 0.1484 0.1585 'International Tables Vol C Tables 4.2.6.8 and 6.1.1.4'
Ga Ga 0.2307 1.6083 'International Tables Vol C Tables 4.2.6.8 and 6.1.1.4'

loop_
_geom_angle_atom_site_label_1
_geom_angle_atom_site_label_2
_geom_angle_atom_site_label_3
_geom_angle
_geom_angle_site_symmetry_1
_geom_angle_site_symmetry_3
_geom_angle_publ_flag
O1' Ga1 O1 127.0(5) . . ?
O1' Ga1 O11 18.0(3) . . ?
O1 Ga1 O11 135.08(13) . . y
O1' Ga1 O11' 140.6(6) . . y
O1 Ga1 O11' 29.0(3) . . ?
O11 Ga1 O11' 136.5(3) . . ?
O1' Ga1 N1' 89.4(5) . . y
O1 Ga1 N1' 65.0(3) . . ?
O11 Ga1 N1' 107.4(4) . . ?
O11' Ga1 N1' 92.7(5) . . y
O1' Ga1 N11 101.5(4) . . ?
O1 Ga1 N11 91.27(11) . . y
O11 Ga1 N11 84.89(12) . . y
O11' Ga1 N11 64.9(3) . . ?
N1' Ga1 N11 155.5(3) . . ?
O1' Ga1 N1 71.6(4) . . ?
O1 Ga1 N1 83.45(11) . . y
O11 Ga1 N1 89.37(12) . . y
O11' Ga1 N1 112.0(3) . . ?
N1' Ga1 N1 19.8(3) . . ?
N11 Ga1 N1 165.55(11) . . y
O1' Ga1 N11' 90.4(5) . . y
O1 Ga1 N11' 106.5(4) . . ?
O11 Ga1 N11' 72.8(4) . . ?
O11' Ga1 N11' 80.2(5) . . y
N1' Ga1 N11' 168.6(5) . . y
N11 Ga1 N11' 15.3(3) . . ?
N1 Ga1 N11' 161.8(4) . . ?
O1' Ga1 Cl1 114.8(5) . . y
O1 Ga1 Cl1 114.18(9) . . y
O11 Ga1 Cl1 110.70(10) . . y
O11' Ga1 Cl1 103.9(4) . . y
N1' Ga1 Cl1 97.7(3) . . y
N11 Ga1 Cl1 97.38(8) . . y
N1 Ga1 Cl1 97.05(7) . . y
N11' Ga1 Cl1 92.7(4) . . y
C1 O1 Ga1 117.02(19) . . ?
O1 C1 C2 109.8(3) . . ?
O1 C1 H1A 109.7 . . ?
C2 C1 H1A 109.7 . . ?
O1 C1 H1B 109.7 . . ?
C2 C1 H1B 109.7 . . ?
H1A C1 H1B 108.2 . . ?
N1 C2 C1 108.9(3) . . ?
N1 C2 H2A 109.9 . . ?
C1 C2 H2A 109.9 . . ?
N1 C2 H2B 109.9 . . ?
C1 C2 H2B 109.9 . . ?
H2A C2 H2B 108.3 . . ?
C4 N1 C2 111.7(3) . . ?
C4 N1 C3 108.6(3) . . ?
C2 N1 C3 110.6(3) . . ?
C4 N1 Ga1 111.1(2) . . ?
C2 N1 Ga1 99.7(2) . . ?
C3 N1 Ga1 115.0(2) . . ?
N1 C3 H3A 109.5 . . ?
N1 C3 H3B 109.5 . . ?
H3A C3 H3B 109.5 . . ?
N1 C3 H3C 109.5 . . ?
H3A C3 H3C 109.5 . . ?
H3B C3 H3C 109.5 . . ?
N1 C4 H4A 109.5 . . ?
N1 C4 H4B 109.5 . . ?
H4A C4 H4B 109.5 . . ?
N1 C4 H4C 109.5 . . ?
H4A C4 H4C 109.5 . . ?
H4B C4 H4C 109.5 . . ?
C11 O11 Ga1 115.4(2) . . ?
O11 C11 C12 111.3(3) . . ?
O11 C11 H11A 109.4 . . ?
C12 C11 H11A 109.4 . . ?
O11 C11 H11B 109.4 . . ?
C12 C11 H11B 109.4 . . ?
H11A C11 H11B 108.0 . . ?
N11 C12 C11 109.1(3) . . ?
N11 C12 H12A 109.9 . . ?
C11 C12 H12A 109.9 . . ?
N11 C12 H12B 109.9 . . ?
C11 C12 H12B 109.9 . . ?
H12A C12 H12B 108.3 . . ?
C12 N11 C13 112.7(3) . . ?
C12 N11 C14 111.0(3) . . ?
C13 N11 C14 107.7(3) . . ?
C12 N11 Ga1 100.0(2) . . ?
C13 N11 Ga1 115.2(3) . . ?
C14 N11 Ga1 110.2(2) . . ?
N11 C13 H13A 109.5 . . ?
N11 C13 H13B 109.5 . . ?
H13A C13 H13B 109.5 . . ?
N11 C13 H13C 109.5 . . ?
H13A C13 H13C 109.5 . . ?
H13B C13 H13C 109.5 . . ?
N11 C14 H14A 109.5 . . ?
N11 C14 H14B 109.5 . . ?
H14A C14 H14B 109.5 . . ?
N11 C14 H14C 109.5 . . ?
H14A C14 H14C 109.5 . . ?
H14B C14 H14C 109.5 . . ?
C1' O1' Ga1 112.8(10) . . ?
O1' C1' C2' 110.2(12) . . ?
O1' C1' H1'A 109.6 . . ?
C2' C1' H1'A 109.6 . . ?
O1' C1' H1'B 109.6 . . ?
C2' C1' H1'B 109.6 . . ?
H1'A C1' H1'B 108.1 . . ?
N1' C2' C1' 109.2(12) . . ?
N1' C2' H2'A 109.8 . . ?
C1' C2' H2'A 109.8 . . ?
N1' C2' H2'B 109.8 . . ?
C1' C2' H2'B 109.8 . . ?
H2'A C2' H2'B 108.3 . . ?
C2' N1' C3' 107.9(11) . . ?
C2' N1' C4' 112.0(13) . . ?
C3' N1' C4' 109.3(13) . . ?
C2' N1' Ga1 99.3(9) . . ?
C3' N1' Ga1 117.6(11) . . ?
C4' N1' Ga1 110.3(10) . . ?
N1' C3' H3'A 109.5 . . ?
N1' C3' H3'B 109.5 . . ?
H3'A C3' H3'B 109.5 . . ?
N1' C3' H3'C 109.5 . . ?
H3'A C3' H3'C 109.5 . . ?
H3'B C3' H3'C 109.5 . . ?
N1' C4' H4'A 109.5 . . ?
N1' C4' H4'B 109.5 . . ?
H4'A C4' H4'B 109.5 . . ?
N1' C4' H4'C 109.5 . . ?
H4'A C4' H4'C 109.5 . . ?
H4'B C4' H4'C 109.5 . . ?
C11' O11' Ga1 119.7(9) . . ?
O11' C11' C12' 109.5(15) . . ?
O11' C11' H11C 109.8 . . ?
C12' C11' H11C 109.8 . . ?
O11' C11' H11D 109.8 . . ?
C12' C11' H11D 109.8 . . ?
H11C C11' H11D 108.2 . . ?
N11' C12' C11' 109.3(15) . . ?
N11' C12' H12C 109.8 . . ?
C11' C12' H12C 109.8 . . ?
N11' C12' H12D 109.8 . . ?
C11' C12' H12D 109.8 . . ?
H12C C12' H12D 108.3 . . ?
C12' N11' C13' 112.8(13) . . ?
C12' N11' C14' 109.5(15) . . ?
C13' N11' C14' 108.6(13) . . ?
C12' N11' Ga1 102.2(12) . . ?
C13' N11' Ga1 115.6(10) . . ?
C14' N11' Ga1 107.9(10) . . ?
N11' C13' H13D 109.5 . . ?
N11' C13' H13E 109.5 . . ?
H13D C13' H13E 109.5 . . ?
N111' C13' H13F 109.5 . . ?
H13D C13' H13F 109.5 . . ?
H13E C13' H13F 109.5 . . ?
N11' C14' H14D 109.5 . . ?
N11' C14' H14E 109.5 . . ?
H14D C14' H14E 109.5 . . ?
N11' C14' H14F 109.5 . . ?
H14D C14' H14F 109.5 . . ?
H14E C14' H14F 109.5 . . ?

loop_
_geom_bond_atom_site_label_1
_geom_bond_atom_site_label_2
_geom_bond_distance
_geom_bond_site_symmetry_2
_geom_bond_publ_flag
Ga1 O1' 1.776(14) . y
Ga1 O1 1.841(2) . y
Ga1 O11 1.842(3) . y
Ga1 O11' 1.882(11) . y
Ga1 N1' 2.014(11) . y
Ga1 N11 2.118(3) . y
Ga1 N1 2.161(3) . y
Ga1 N11' 2.231(14) . y
Ga1 Cl1 2.2433(8) . y
O1 C1 1.421(4) . ?
C1 C2 1.521(5) . ?
C1 H1A 0.9900 . ?
C1 H1B 0.9900 . ?
C2 N1 1.462(5) . ?
C2 H2A 0.9900 . ?
C2 H2B 0.9900 . ?
N1 C4 1.453(5) . ?
N1 C3 1.481(4) . ?
C3 H3A 0.9800 . ?
C3 H3B 0.9800 . ?
C3 H3C 0.9800 . ?
C4 H4A 0.9800 . ?
C4 H4B 0.9800 . ?
C4 H4C 0.9800 . ?
O11 C11 1.407(4) . ?
C11 C12 1.518(6) . ?
C11 H11A 0.9900 . ?
C11 H11B 0.9900 . ?
C12 N11 1.466(5) . ?
C12 H12A 0.9900 . ?
C12 H12B 0.9900 . ?
N11 C13 1.473(5) . ?
N11 C14 1.487(4) . ?
C13 H13A 0.9800 . ?
C13 H13B 0.9800 . ?
C13 H13C 0.9800 . ?
C14 H14A 0.9800 . ?
C14 H14B 0.9800 . ?
C14 H14C 0.9800 . ?
O1' C1' 1.409(14) . ?
C1' C2' 1.525(15) . ?
C1' H1'A 0.9900 . ?
C1' H1'B 0.9900 . ?
C2' N1' 1.446(15) . ?
C2' H2'A 0.9900 . ?
C2' H2'B 0.9900 . ?
N1' C3' 1.453(16) . ?
N1' C4' 1.457(15) . ?
C3' H3'A 0.9800 . ?
C3' H3'B 0.9800 . ?
C3' H3'C 0.9800 . ?
C4' H4'A 0.9800 . ?
C4' H4'B 0.9800 . ?
C4' H4'C 0.9800 . ?
O11' C11' 1.440(15) . ?
C11' C12' 1.517(18) . ?
C11' H11C 0.9900 . ?
C11' H11D 0.9900 . ?
C12' N11' 1.454(17) . ?
C12' H12C 0.9900 . ?
C12' H12D 0.9900 . ?
N11' C13' 1.455(15) . ?
N11' C14' 1.497(15) . ?
C13' H13D 0.9800 . ?
C13' H13E 0.9800 . ?
C13' H13F 0.9800 . ?
C14' H14D 0.9800 . ?
C14' H14E 0.9800 . ?
C14' H14F 0.9800 . ?

loop_
_geom_torsion_atom_site_label_1
_geom_torsion_atom_site_label_2
_geom_torsion_atom_site_label_3
_geom_torsion_atom_site_label_4
_geom_torsion
_geom_torsion_site_symmetry_1
_geom_torsion_site_symmetry_2
_geom_torsion_site_symmetry_3
_geom_torsion_site_symmetry_4
_geom_torsion_publ_flag
O1' Ga1 O1 C1 -71.6(6) . . . . ?
O11 Ga1 O1 C1 -93.0(3) . . . . ?
O11' Ga1 O1 C1 158.9(8) . . . . ?
N1' Ga1 O1 C1 -3.0(5) . . . . ?
N11 Ga1 O1 C1 -177.1(3) . . . . ?
N1 Ga1 O1 C1 -10.5(3) . . . . ?
N11' Ga1 O1 C1 -175.0(5) . . . . ?
Cl1 Ga1 O1 C1 84.3(3) . . . . ?
Ga1 O1 C1 C2 -14.0(4) . . . . ?
O1 C1 C2 N1 43.8(4) . . . . ?
C1 C2 N1 C4 70.5(4) . . . . ?
C1 C2 N1 C3 -168.3(3) . . . . ?
C1 C2 N1 Ga1 -46.9(3) . . . . ?
O1' Ga1 N1 C4 47.0(5) . . . . ?
O1 Ga1 N1 C4 -85.6(2) . . . . ?
O11 Ga1 N1 C4 50.0(3) . . . . ?
O11' Ga1 N1 C4 -91.1(4) . . . . ?
N1' Ga1 N1 C4 -106.0(11) . . . . ?
N11 Ga1 N1 C4 -16.4(6) . . . . ?
N11' Ga1 N1 C4 38.8(12) . . . . ?
Cl1 Ga1 N1 C4 160.8(2) . . . . ?
O1' Ga1 N1 C2 164.9(5) . . . . ?
O1 Ga1 N1 C2 32.4(2) . . . . ?
O11 Ga1 N1 C2 167.9(2) . . . . ?
O11' Ga1 N1 C2 26.9(4) . . . . ?
N1' Ga1 N1 C2 11.9(10) . . . . ?
N11 Ga1 N1 C2 101.5(5) . . . . ?
N11' Ga1 N1 C2 156.7(11) . . . . ?
Cl1 Ga1 N1 C2 -81.3(2) . . . . ?
O1' Ga1 N1 C3 -76.8(6) . . . . ?
O1 Ga1 N1 C3 150.6(3) . . . . ?
O11 Ga1 N1 C3 -73.8(3) . . . . ?
O11' Ga1 N1 C3 145.1(5) . . . . ?
N1' Ga1 N1 C3 130.2(11) . . . . ?
N11 Ga1 N1 C3 -140.2(5) . . . . ?
N11' Ga1 N1 C3 -85.0(12) . . . . ?
Cl1 Ga1 N1 C3 37.0(3) . . . . ?
O1' Ga1 O11 C11 -169.4(17) . . . . ?
O1 Ga1 O11 C11 -98.7(3) . . . . ?
O11' Ga1 O11 C11 -56.6(6) . . . . ?
N1' Ga1 O11 C11 -170.4(4) . . . . ?
N11 Ga1 O11 C11 -12.0(3) . . . . ?
N1 Ga1 O11 C11 -178.7(3) . . . . ?
N11' Ga1 O11 C11 -2.4(4) . . . . ?
Cl1 Ga1 O11 C11 84.0(3) . . . . ?
Ga1 O11 C11 C12 -11.5(4) . . . . ?
O11 C11 C12 N11 40.7(4) . . . . ?
C11 C12 N11 C13 -167.7(3) . . . . ?
C11 C12 N11 C14 71.4(4) . . . . ?
C11 C12 N11 Ga1 -44.8(3) . . . . ?
O1' Ga1 N11 C12 39.1(5) . . . . ?
O1 Ga1 N11 C12 167.3(2) . . . . ?
O11 Ga1 N11 C12 32.1(2) . . . . ?
O11' Ga1 N11 C12 179.9(5) . . . . ?
N1' Ga1 N11 C12 154.1(9) . . . . ?
N1 Ga1 N11 C12 99.0(5) . . . . ?
N11' Ga1 N11 C12 -5.1(15) . . . . ?
Cl1 Ga1 N11 C12 -78.2(2) . . . . ?
O1' Ga1 N11 C13 160.1(5) . . . . ?
O1 Ga1 N11 C13 -71.7(3) . . . . ?
O11 Ga1 N11 C13 153.1(3) . . . . ?
O11' Ga1 N11 C13 -59.1(5) . . . . ?
N1' Ga1 N11 C13 -84.9(10) . . . . ?
N1 Ga1 N11 C13 -139.9(5) . . . . ?
N11' Ga1 N11 C13 115.9(16) . . . . ?
Cl1 Ga1 N11 C13 42.9(3) . . . . ?
O1' Ga1 N11 C14 -77.8(5) . . . . ?
O1 Ga1 N11 C14 50.4(3) . . . . ?
O11 Ga1 N11 C14 -84.8(3) . . . . ?
O11' Ga1 N11 C14 63.0(5) . . . . ?
N1' Ga1 N11 C14 37.3(10) . . . . ?
N1 Ga1 N11 C14 -17.8(6) . . . . ?
N11' Ga1 N11 C14 -121.9(16) . . . . ?
Cl1 Ga1 N11 C14 165.0(3) . . . . ?
O1 Ga1 O1' C1' 66.4(13) . . . . ?
O11 Ga1 O1' C1' -170(2) . . . . ?
O11' Ga1 O1' C1' 102.5(12) . . . . ?
N1' Ga1 O1' C1' 8.9(11) . . . . ?
N11 Ga1 O1' C1' 166.9(10) . . . . ?
N1 Ga1 O1' C1' 0.1(10) . . . . ?
N11' Ga1 O1' C1' 177.5(12) . . . . ?
Cl1 Ga1 O1' C1' -89.3(11) . . . . ?
Ga1 O1' C1' C2' 15.1(17) . . . . ?
O1' C1' C2' N1' -42.5(18) . . . . ?
C1' C2' N1' C3' 167.3(14) . . . . ?
C1' C2' N1' C4' -72.3(16) . . . . ?
C1' C2' N1' Ga1 44.1(14) . . . . ?
O1' Ga1 N1' C2' -30.7(10) . . . . ?
O1 Ga1 N1' C2' -162.6(10) . . . . ?
O11 Ga1 N1' C2' -30.3(9) . . . . ?
O11' Ga1 N1' C2' -171.3(9) . . . . ?
N11 Ga1 N1' C2' -148.1(8) . . . . ?
N1 Ga1 N1' C2' -5.1(8) . . . . ?
N11' Ga1 N1' C2' -120(3) . . . . ?
Cl1 Ga1 N1' C2' 84.3(9) . . . . ?
O1' Ga1 N1' C3' -146.6(11) . . . . ?
O1 Ga1 N1' C3' 81.4(10) . . . . ?
O11 Ga1 N1' C3' -146.3(10) . . . . ?
O11' Ga1 N1' C3' 72.8(11) . . . . ?
N11 Ga1 N1' C3' 96.0(12) . . . . ?
N1 Ga1 N1' C3' -121.1(16) . . . . ?
N11' Ga1 N1' C3' 124(3) . . . . ?
Cl1 Ga1 N1' C3' -31.7(11) . . . . ?
O1' Ga1 N1' C4' 87.1(11) . . . . ?
O1 Ga1 N1' C4' -44.9(10) . . . . ?
O11 Ga1 N1' C4' 87.4(10) . . . . ?
O11' Ga1 N1' C4' -53.5(11) . . . . ?
N11 Ga1 N1' C4' -30.3(16) . . . . ?
N1 Ga1 N1' C4' 112.6(16) . . . . ?
N11' Ga1 N1' C4' -2(3) . . . . ?
Cl1 Ga1 N1' C4' -158.0(10) . . . . ?
O1' Ga1 O11' C11' 87.7(14) . . . . ?
O1 Ga1 O11' C11' 163.7(16) . . . . ?
O11 Ga1 O11' C11' 61.0(13) . . . . ?
N1' Ga1 O11' C11' -179.9(12) . . . . ?
N11 Ga1 O11' C11' 10.4(11) . . . . ?
N1 Ga1 O11' C11' 175.0(11) . . . . ?
N11' Ga1 O11' C11' 9.1(12) . . . . ?
Cl1 Ga1 O11' C11' -81.3(12) . . . . ?
Ga1 O11' C11' C12' 14.0(19) . . . . ?
O11' C11' C12' N11' -42(2) . . . . ?
C11' C12' N11' C13' 170.0(16) . . . . ?
C11' C12' N11' C14' -69(2) . . . . ?
C11' C12' N11' Ga1 45.3(19) . . . . ?
O1' Ga1 N11' C12' -171.9(12) . . . . ?
O1 Ga1 N11' C12' -42.9(12) . . . . ?
O11 Ga1 N11' C12' -175.9(12) . . . . ?
O11' Ga1 N11' C12' -30.4(11) . . . . ?
N1' Ga1 N11' C12' -83(3) . . . . ?
N11 Ga1 N11' C12' -34.9(14) . . . . ?
N1 Ga1 N11' C12' -164.1(12) . . . . ?
Cl1 Ga1 N11' C12' 73.3(11) . . . . ?
O1' Ga1 N11' C13' 65.2(12) . . . . ?
O1 Ga1 N11' C13' -165.8(10) . . . . ?
O11 Ga1 N11' C13' 61.2(11) . . . . ?
O11' Ga1 N11' C13' -153.3(12) . . . . ?
N1' Ga1 N11' C13' 154(2) . . . . ?
N11 Ga1 N11' C13' -158(2) . . . . ?
N1 Ga1 N11' C13' 73.0(17) . . . . ?
Cl1 Ga1 N11' C13' -49.6(11) . . . . ?
O1' Ga1 N11' C14' -56.6(11) . . . . ?
O1 Ga1 N11' C14' 72.4(11) . . . . ?
O11 Ga1 N11' C14' -60.6(10) . . . . ?
O11' Ga1 N11' C14' 84.9(11) . . . . ?
N1' Ga1 N11' C14' 32(3) . . . . ?
N11 Ga1 N11' C14' 80.4(17) . . . . ?
N1 Ga1 N11' C14' -48.8(18) . . . . ?
Cl1 Ga1 N11' C14' -171.4(10) . . . . ?
